data_7705461
loop_
_publ_author_name
'\'Alvarez, Mar\'ia'
'Molina, Francisco'
'Fructos, Manuel R.'
'Urbano, Juan'
'\'Alvarez, Eleuterio'
'Sodupe, Mariona'
'Lled\'os, Agust\'i'
'P\'erez, Pedro J'

_publ_section_title
;
 Aerobic intramolecular carbon-hydrogen bond oxidation promoted by Cu(I)
 complexes.
;
_journal_issue 41
_journal_name_full 'Dalton transactions (Cambridge, England : 2003)'
_journal_page_first 14647
_journal_page_last 14655
_journal_paper_doi 10.1039/d0dt03198d
_journal_volume 49
_journal_year 2020
_chemical_absolute_configuration ad
_chemical_formula_moiety 'C44 H47 B Cu N7'
_chemical_formula_sum 'C44 H47 B Cu N7'
_chemical_formula_weight 748.23
_chemical_properties_physical 'air-sensitive, moisture-sensitive'
_space_group_crystal_system orthorhombic
_space_group_IT_number 33
_space_group_name_Hall 'P 2c -2n'
_space_group_name_H-M_alt 'P n a 21'
_atom_sites_solution_hydrogens geom
_atom_sites_solution_primary dual
_audit_creation_date 2017-05-19
_audit_creation_method
;
Olex2 1.2
(compiled 2017.03.28 svn.r3405 for OlexSys, GUI svn.r5337)
;
_audit_update_record
;
2020-05-14 deposited with the CCDC.	2020-09-18 downloaded from the CCDC.
;
_cell_angle_alpha 90
_cell_angle_beta 90
_cell_angle_gamma 90
_cell_formula_units_Z 4
_cell_length_a 16.4916(16)
_cell_length_b 12.6597(12)
_cell_length_c 19.3006(18)
_cell_measurement_reflns_used 9266
_cell_measurement_temperature 100
_cell_measurement_theta_max 28.26
_cell_measurement_theta_min 2.69
_cell_volume 4029.6(7)
_computing_cell_refinement 'Bruker Apex3, 2016'
_computing_data_collection 'Bruker Apex3, 2016'
_computing_data_reduction 'SAINT V8.38A (Apex3-Bruker, 2016)'
_computing_molecular_graphics 'Olex2 (Dolomanov et al., 2009)'
_computing_publication_material 'Olex2 (Dolomanov et al., 2009)'
_computing_structure_refinement 'XL (Sheldrick, 2014)'
_computing_structure_solution 'XT (Sheldrick, 2015)'
_diffrn_ambient_temperature 100.00
_diffrn_measured_fraction_theta_full 0.999
_diffrn_measured_fraction_theta_max 0.999
_diffrn_measurement_device 'Bruker D8 Quest'
_diffrn_measurement_device_type 'Bruker CHi Fixed D8 Quest'
_diffrn_measurement_method '\f and \w scans'
_diffrn_radiation_monochromator multilayer
_diffrn_radiation_probe x-ray
_diffrn_radiation_type MoK\a
_diffrn_radiation_wavelength 0.71073
_diffrn_reflns_av_R_equivalents 0.0729
_diffrn_reflns_av_unetI/netI 0.0299
_diffrn_reflns_Laue_measured_fraction_full 0.999
_diffrn_reflns_Laue_measured_fraction_max 0.999
_diffrn_reflns_limit_h_max 20
_diffrn_reflns_limit_h_min -20
_diffrn_reflns_limit_k_max 16
_diffrn_reflns_limit_k_min -16
_diffrn_reflns_limit_l_max 22
_diffrn_reflns_limit_l_min -24
_diffrn_reflns_number 116860
_diffrn_reflns_point_group_measured_fraction_full 0.978
_diffrn_reflns_point_group_measured_fraction_max 0.976
_diffrn_reflns_theta_full 25.242
_diffrn_reflns_theta_max 26.732
_diffrn_reflns_theta_min 2.686
_diffrn_source 'microfocus sealed x-ray tube'
_diffrn_source_type 'Incoatec I/mS high brilliance'
_diffrn_standards_number 0
_exptl_absorpt_coefficient_mu 0.582
_exptl_absorpt_correction_T_max 0.7457
_exptl_absorpt_correction_T_min 0.6368
_exptl_absorpt_correction_type multi-scan
_exptl_absorpt_process_details
;
SADABS-2016/2 (Bruker,2016/2) was used for absorption correction. 
wR2(int) was 0.1217 before and 0.0740 after correction. 
The Ratio of minimum to maximum transmission is 0.8540. 
The \l/2 correction factor is Not present.
;
_exptl_crystal_colour 'clear greenish yellow'
_exptl_crystal_colour_lustre clear
_exptl_crystal_colour_modifier greenish
_exptl_crystal_colour_primary yellow
_exptl_crystal_density_diffrn 1.233
_exptl_crystal_description block
_exptl_crystal_F_000 1576
_exptl_crystal_recrystallization_method 'The material was recrystallised from a mixture of DCM and hexane by cooling'
_exptl_crystal_size_max 0.27
_exptl_crystal_size_mid 0.15
_exptl_crystal_size_min 0.12
_refine_diff_density_max 0.641
_refine_diff_density_min -0.513
_refine_diff_density_rms 0.051
_refine_ls_abs_structure_details
;
 Flack x determined using 3232 quotients [(I+)-(I-)]/[(I+)+(I-)]
 (Parsons, Flack and Wagner, Acta Cryst. B69 (2013) 249-259).
;
_refine_ls_abs_structure_Flack -0.016(5)
_refine_ls_extinction_method none
_refine_ls_goodness_of_fit_ref 1.076
_refine_ls_hydrogen_treatment constr
_refine_ls_matrix_type full
_refine_ls_number_parameters 543
_refine_ls_number_reflns 8342
_refine_ls_number_restraints 167
_refine_ls_restrained_S_all 1.084
_refine_ls_R_factor_all 0.0476
_refine_ls_R_factor_gt 0.0378
_refine_ls_shift/su_max 0.002
_refine_ls_shift/su_mean 0.000
_refine_ls_structure_factor_coef Fsqd
_refine_ls_weighting_details 'w=1/[\s^2^(Fo^2^)+(0.0290P)^2^+3.2300P] where P=(Fo^2^+2Fc^2^)/3'
_refine_ls_weighting_scheme calc
_refine_ls_wR_factor_gt 0.0822
_refine_ls_wR_factor_ref 0.0889
_reflns_Friedel_coverage 0.895
_reflns_Friedel_fraction_full 0.957
_reflns_Friedel_fraction_max 0.951
_reflns_number_gt 7440
_reflns_number_total 8342
_reflns_threshold_expression 'I > 2\s(I)'
_cod_data_source_file d0dt03198d2.cif
_cod_data_source_block Complex_1b
_cod_depositor_comments 'Adding full bibliography for 7705460--7705465.cif.'
_cod_database_code 7705461
_shelx_shelxl_version_number 2016/6
_shelx_space_group_comment
;
The symmetry employed for this shelxl refinement is uniquely defined
by the following loop, which should always be used as a source of
symmetry information in preference to the above space-group names.
They are only intended as comments.
;
_olex2_refinement_description
;
1. Fixed Uiso
 At 1.2 times of:
  All C(H) groups
 At 1.5 times of:
  All C(H,H,H) groups
2. Restrained distances
 C1-C7
 1.46 with sigma of 0.01
 C1A-C7
 1.46 with sigma of 0.01
 C3-C4 \\sim C4-C5 \\sim C5-C6 \\sim C6-C1 \\sim C1-C2 \\sim C2-C3
 with sigma of 0.02
 C3-C1 \\sim C3-C1 \\sim C6-C4 \\sim C6-C2 \\sim C2-C4 \\sim C1-C5
 with sigma of 0.04
 C3A-C4A \\sim C4A-C5A \\sim C5A-C6A \\sim C6A-C1A \\sim C1A-C2A \\sim C2A-C3A
 with sigma of 0.02
 C3A-C1A \\sim C3A-C1A \\sim C6A-C4A \\sim C6A-C2A \\sim C2A-C4A \\sim C1A-C5A
 with sigma of 0.04
3. Restrained planarity
 C1, C2, C3, C4, C5, C6
 with sigma of 0.1
 C1A, C2A, C3A, C4A, C5A, C6A
 with sigma of 0.1
4. Uiso/Uaniso restraints and constraints
C1A \\sim C2A \\sim C3A \\sim C4A \\sim C5A \\sim C6A: within 2A with sigma of
0.01 and sigma for terminal atoms of 0.02
5. Rigid body (RIGU) restrains
 C1, C2, C3, C4, C5, C6
 with sigma for 1-2 distances of 0.001 and sigma for 1-3 distances of 0.002
 C1A, C2A, C3A, C4A, C5A, C6A
 with sigma for 1-2 distances of 0.0005 and sigma for 1-3 distances of 0.001
6. Others
 Sof(C1A)=Sof(C2A)=Sof(H2A)=Sof(C3A)=Sof(H3A)=Sof(C4A)=Sof(H4A)=Sof(C5A)=
 Sof(H5A)=Sof(C6A)=Sof(H6A)=1-FVAR(1)
 Sof(C1)=Sof(C2)=Sof(H2)=Sof(C3)=Sof(H3)=Sof(C4)=Sof(H4)=Sof(C5)=Sof(H5)=
 Sof(C6)=Sof(H6)=FVAR(1)
7.a Aromatic/amide H refined with riding coordinates:
 C2(H2), C2A(H2A), C3(H3), C3A(H3A), C4(H4), C4A(H4A), C5(H5), C5A(H5A),
 C6(H6), C6A(H6A), C9(H9), C10(H10), C14(H14), C16(H16), C21(H21), C22(H22),
 C26(H26), C28(H28), C33(H33), C34(H34), C38(H38), C40(H40)
7.b Idealised Me refined as rotating group:
 C8(H8A,H8B,H8C), C18(H18A,H18B,H18C), C19(H19A,H19B,H19C), C20(H20A,H20B,
 H20C), C30(H30A,H30B,H30C), C31(H31A,H31B,H31C), C32(H32A,H32B,H32C), C42(H42A,
 H42B,H42C), C43(H43A,H43B,H43C), C44(H44A,H44B,H44C)
;
_olex2_diffrn_ambient_temperature_device 'Oxford Cryosystems'
_olex2_exptl_crystal_mounting_method 'The crystal was mounted on a 150 micro/m MITIGEN holder in perfluoroether oil'
_olex2_submission_special_instructions 'No special instructions were received'

loop_
_space_group_symop_operation_xyz
'x, y, z'
'-x, -y, z+1/2'
'x+1/2, -y+1/2, z'
'-x+1/2, y+1/2, z+1/2'

loop_
_atom_site_label
_atom_site_type_symbol
_atom_site_fract_x
_atom_site_fract_y
_atom_site_fract_z
_atom_site_U_iso_or_equiv
_atom_site_adp_type
_atom_site_occupancy
_atom_site_site_symmetry_order
_atom_site_calc_flag
_atom_site_refinement_flags_posn
_atom_site_refinement_flags_adp
_atom_site_refinement_flags_occupancy
_atom_site_disorder_assembly
_atom_site_disorder_group
Cu1 Cu 0.74258(2) 0.51395(3) 0.47024(3) 0.02365(11) Uani 1 1 d . . . . .
N1 N 0.64147(19) 0.5080(2) 0.51182(17) 0.0283(7) Uani 1 1 d . . . . .
N2 N 0.89054(17) 0.6234(2) 0.43213(17) 0.0265(7) Uani 1 1 d . . . . .
N3 N 0.81661(16) 0.6419(2) 0.46279(18) 0.0251(6) Uani 1 1 d . . . . .
N4 N 0.90905(15) 0.4334(2) 0.46393(19) 0.0256(6) Uani 1 1 d . . . . .
N5 N 0.83918(17) 0.4227(2) 0.50162(17) 0.0251(6) Uani 1 1 d . . . . .
N6 N 0.84365(17) 0.4798(2) 0.34985(16) 0.0245(6) Uani 1 1 d . . . . .
N7 N 0.76449(17) 0.4743(2) 0.37009(16) 0.0236(6) Uani 1 1 d . . . . .
C1 C 0.4987(5) 0.5024(8) 0.5652(5) 0.0276(19) Uani 0.623(10) 1 d D U P A 1
C1A C 0.4956(8) 0.4733(13) 0.5588(8) 0.032(3) Uani 0.377(10) 1 d D U P A 2
C2 C 0.4789(4) 0.5607(8) 0.6223(4) 0.046(2) Uani 0.623(10) 1 d D U P A 1
H2 H 0.518625 0.601367 0.645925 0.055 Uiso 0.623(10) 1 calc R . P A 1
C2A C 0.4805(8) 0.4753(13) 0.6294(7) 0.057(4) Uani 0.377(10) 1 d D U P A 2
H2A H 0.523890 0.487060 0.660812 0.069 Uiso 0.377(10) 1 calc R . P A 2
C3 C 0.3997(4) 0.5587(8) 0.6446(4) 0.053(2) Uani 0.623(10) 1 d D U P A 1
H3 H 0.384499 0.598951 0.684077 0.064 Uiso 0.623(10) 1 calc R . P A 1
C3A C 0.4018(7) 0.4603(15) 0.6549(8) 0.070(4) Uani 0.377(10) 1 d D U P A 2
H3A H 0.391155 0.460774 0.703246 0.084 Uiso 0.377(10) 1 calc R . P A 2
C4 C 0.3421(5) 0.4993(7) 0.6107(5) 0.0441(19) Uani 0.623(10) 1 d D U P A 1
H4 H 0.287906 0.498394 0.627481 0.053 Uiso 0.623(10) 1 calc R . P A 1
C4A C 0.3408(9) 0.4449(15) 0.6082(7) 0.054(3) Uani 0.377(10) 1 d D U P A 2
H4A H 0.286824 0.435681 0.624282 0.065 Uiso 0.377(10) 1 calc R . P A 2
C5 C 0.3612(8) 0.4435(14) 0.5552(6) 0.044(3) Uani 0.623(10) 1 d D U P A 1
H5 H 0.321349 0.401692 0.532559 0.053 Uiso 0.623(10) 1 calc R . P A 1
C5A C 0.3563(12) 0.442(2) 0.5378(10) 0.039(3) Uani 0.377(10) 1 d D U P A 2
H5A H 0.312334 0.434979 0.506274 0.047 Uiso 0.377(10) 1 calc R . P A 2
C6 C 0.4408(7) 0.4468(14) 0.5300(6) 0.040(3) Uani 0.623(10) 1 d D U P A 1
H6 H 0.454615 0.410424 0.488627 0.048 Uiso 0.623(10) 1 calc R . P A 1
C6A C 0.4337(10) 0.4505(19) 0.5125(10) 0.028(3) Uani 0.377(10) 1 d D U P A 2
H6A H 0.444631 0.440809 0.464586 0.034 Uiso 0.377(10) 1 calc R . P A 2
C7 C 0.5782(2) 0.5009(3) 0.5351(2) 0.0317(9) Uani 1 1 d D . . . .
C8 C 0.9978(2) 0.5146(4) 0.3646(2) 0.0330(9) Uani 1 1 d . . . . .
H8A H 0.996926 0.565724 0.326461 0.050 Uiso 1 1 calc GR . . . .
H8B H 1.010121 0.444208 0.346339 0.050 Uiso 1 1 calc GR . . . .
H8C H 1.039451 0.535096 0.398233 0.050 Uiso 1 1 calc GR . . . .
C9 C 0.9377(2) 0.7092(3) 0.4413(2) 0.0379(10) Uani 1 1 d . . . . .
H9 H 0.992054 0.716349 0.425738 0.045 Uiso 1 1 calc R . . . .
C10 C 0.8949(2) 0.7840(3) 0.4764(3) 0.0435(10) Uani 1 1 d . . . . .
H10 H 0.912786 0.852559 0.489254 0.052 Uiso 1 1 calc R . . . .
C11 C 0.8189(2) 0.7387(3) 0.4898(2) 0.0302(9) Uani 1 1 d . . . . .
C12 C 0.7460(2) 0.7809(3) 0.5252(2) 0.0300(8) Uani 1 1 d . . . . .
C13 C 0.7007(2) 0.8618(3) 0.4944(2) 0.0345(9) Uani 1 1 d . . . . .
C14 C 0.6303(2) 0.8972(4) 0.5270(2) 0.0397(10) Uani 1 1 d . . . . .
H14 H 0.600212 0.953064 0.506450 0.048 Uiso 1 1 calc R . . . .
C15 C 0.6029(2) 0.8535(4) 0.5883(2) 0.0399(10) Uani 1 1 d . . . . .
C16 C 0.6490(3) 0.7744(4) 0.6184(2) 0.0391(10) Uani 1 1 d . . . . .
H16 H 0.631383 0.743987 0.660758 0.047 Uiso 1 1 calc R . . . .
C17 C 0.7207(2) 0.7380(3) 0.5882(2) 0.0336(9) Uani 1 1 d . . . . .
C18 C 0.7252(3) 0.9073(4) 0.4252(3) 0.0474(12) Uani 1 1 d . . . . .
H18A H 0.716673 0.854269 0.388902 0.071 Uiso 1 1 calc GR . . . .
H18B H 0.782571 0.927247 0.426496 0.071 Uiso 1 1 calc GR . . . .
H18C H 0.692155 0.969809 0.415222 0.071 Uiso 1 1 calc GR . . . .
C19 C 0.5240(3) 0.8905(5) 0.6205(3) 0.0580(14) Uani 1 1 d . . . . .
H19A H 0.527895 0.965983 0.631344 0.087 Uiso 1 1 calc GR . . . .
H19B H 0.513684 0.850689 0.663104 0.087 Uiso 1 1 calc GR . . . .
H19C H 0.479429 0.878919 0.587767 0.087 Uiso 1 1 calc GR . . . .
C20 C 0.7697(3) 0.6540(4) 0.6252(2) 0.0423(10) Uani 1 1 d . . . . .
H20A H 0.747575 0.643010 0.671793 0.063 Uiso 1 1 calc GR . . . .
H20B H 0.826334 0.676989 0.628786 0.063 Uiso 1 1 calc GR . . . .
H20C H 0.767032 0.587752 0.599095 0.063 Uiso 1 1 calc GR . . . .
C21 C 0.9665(2) 0.3700(3) 0.4905(2) 0.0321(9) Uani 1 1 d . . . . .
H21 H 1.020193 0.362695 0.473387 0.039 Uiso 1 1 calc R . . . .
C22 C 0.9345(2) 0.3175(3) 0.5467(2) 0.0334(9) Uani 1 1 d . . . . .
H22 H 0.961194 0.268116 0.575920 0.040 Uiso 1 1 calc R . . . .
C23 C 0.8540(2) 0.3528(3) 0.5514(2) 0.0266(8) Uani 1 1 d . . . . .
C24 C 0.7884(2) 0.3214(3) 0.6000(2) 0.0265(8) Uani 1 1 d . . . . .
C25 C 0.7950(2) 0.3424(3) 0.6706(2) 0.0331(9) Uani 1 1 d . . . . .
C26 C 0.7329(3) 0.3122(4) 0.7150(2) 0.0386(10) Uani 1 1 d . . . . .
H26 H 0.737274 0.327433 0.763080 0.046 Uiso 1 1 calc R . . . .
C27 C 0.6641(3) 0.2600(3) 0.6905(2) 0.0386(10) Uani 1 1 d . . . . .
C28 C 0.6585(2) 0.2393(3) 0.6208(2) 0.0340(10) Uani 1 1 d . . . . .
H28 H 0.611931 0.203565 0.603831 0.041 Uiso 1 1 calc R . . . .
C29 C 0.7190(2) 0.2690(3) 0.5742(2) 0.0283(8) Uani 1 1 d . . . . .
C30 C 0.8675(3) 0.3992(4) 0.7003(2) 0.0461(11) Uani 1 1 d . . . . .
H30A H 0.914021 0.351086 0.701580 0.069 Uiso 1 1 calc GR . . . .
H30B H 0.855043 0.423179 0.747398 0.069 Uiso 1 1 calc GR . . . .
H30C H 0.880572 0.460343 0.671208 0.069 Uiso 1 1 calc GR . . . .
C31 C 0.5969(3) 0.2281(4) 0.7397(3) 0.0553(13) Uani 1 1 d . . . . .
H31A H 0.555385 0.283472 0.740661 0.083 Uiso 1 1 calc GR . . . .
H31B H 0.619312 0.218604 0.786280 0.083 Uiso 1 1 calc GR . . . .
H31C H 0.572621 0.161723 0.723898 0.083 Uiso 1 1 calc GR . . . .
C32 C 0.7076(2) 0.2447(3) 0.4985(2) 0.0325(9) Uani 1 1 d . . . . .
H32A H 0.680456 0.176218 0.493489 0.049 Uiso 1 1 calc GR . . . .
H32B H 0.760603 0.242072 0.475616 0.049 Uiso 1 1 calc GR . . . .
H32C H 0.674320 0.299876 0.477095 0.049 Uiso 1 1 calc GR . . . .
C33 C 0.8498(2) 0.4456(4) 0.2841(2) 0.0362(9) Uani 1 1 d . . . . .
H33 H 0.898554 0.441155 0.258065 0.043 Uiso 1 1 calc R . . . .
C34 C 0.7742(3) 0.4183(4) 0.2608(2) 0.0400(10) Uani 1 1 d . . . . .
H34 H 0.760036 0.391792 0.216340 0.048 Uiso 1 1 calc R . . . .
C35 C 0.7224(2) 0.4380(3) 0.3166(2) 0.0276(8) Uani 1 1 d . . . . .
C36 C 0.6326(2) 0.4238(3) 0.3222(2) 0.0283(8) Uani 1 1 d . . . . .
C37 C 0.5992(2) 0.3228(3) 0.3187(2) 0.0351(9) Uani 1 1 d . . . . .
C38 C 0.5145(2) 0.3123(4) 0.3212(2) 0.0401(10) Uani 1 1 d . . . . .
H38 H 0.491228 0.243749 0.318417 0.048 Uiso 1 1 calc R . . . .
C39 C 0.4641(2) 0.3986(4) 0.3275(2) 0.0422(11) Uani 1 1 d . . . . .
C40 C 0.4984(3) 0.4978(4) 0.3320(3) 0.0420(11) Uani 1 1 d . . . . .
H40 H 0.463967 0.557503 0.336892 0.050 Uiso 1 1 calc R . . . .
C41 C 0.5828(2) 0.5129(3) 0.3294(2) 0.0341(9) Uani 1 1 d . . . . .
C42 C 0.6512(3) 0.2252(4) 0.3133(3) 0.0481(13) Uani 1 1 d . . . . .
H42A H 0.669972 0.216801 0.265452 0.072 Uiso 1 1 calc GR . . . .
H42B H 0.619381 0.163194 0.326853 0.072 Uiso 1 1 calc GR . . . .
H42C H 0.698103 0.232240 0.344158 0.072 Uiso 1 1 calc GR . . . .
C43 C 0.3726(3) 0.3837(5) 0.3301(3) 0.0615(15) Uani 1 1 d . . . . .
H43A H 0.358910 0.312296 0.314436 0.092 Uiso 1 1 calc GR . . . .
H43B H 0.346539 0.435654 0.299726 0.092 Uiso 1 1 calc GR . . . .
H43C H 0.353526 0.393688 0.377712 0.092 Uiso 1 1 calc GR . . . .
C44 C 0.6173(3) 0.6233(3) 0.3322(3) 0.0510(13) Uani 1 1 d . . . . .
H44A H 0.640448 0.636226 0.378169 0.077 Uiso 1 1 calc GR . . . .
H44B H 0.574011 0.674638 0.323236 0.077 Uiso 1 1 calc GR . . . .
H44C H 0.659682 0.630796 0.296976 0.077 Uiso 1 1 calc GR . . . .
B1 B 0.9110(2) 0.5128(3) 0.4018(2) 0.0235(8) Uani 1 1 d . . . . .

loop_
_atom_site_aniso_label
_atom_site_aniso_U_11
_atom_site_aniso_U_22
_atom_site_aniso_U_33
_atom_site_aniso_U_23
_atom_site_aniso_U_13
_atom_site_aniso_U_12
Cu1 0.01695(17) 0.02903(19) 0.0250(2) -0.0002(3) 0.0024(2) 0.00004(15)
N1 0.0264(17) 0.0317(17) 0.0269(18) 0.0016(14) 0.0046(13) 0.0061(13)
N2 0.0183(14) 0.0293(16) 0.0317(17) 0.0008(14) 0.0004(12) -0.0018(12)
N3 0.0201(12) 0.0258(13) 0.0293(17) -0.0004(15) -0.0017(14) -0.0013(10)
N4 0.0181(12) 0.0259(13) 0.0328(17) 0.0025(15) 0.0020(15) 0.0002(10)
N5 0.0175(13) 0.0285(15) 0.0294(16) 0.0024(13) 0.0016(12) 0.0012(12)
N6 0.0166(14) 0.0304(16) 0.0264(17) 0.0000(13) 0.0051(12) -0.0018(12)
N7 0.0180(14) 0.0302(16) 0.0227(16) -0.0032(13) 0.0037(11) -0.0005(12)
C1 0.021(3) 0.035(5) 0.026(3) 0.006(3) 0.007(2) 0.005(3)
C1A 0.022(4) 0.038(7) 0.038(5) -0.023(4) 0.007(3) 0.009(4)
C2 0.028(3) 0.074(6) 0.035(3) -0.015(4) 0.006(2) 0.000(3)
C2A 0.038(4) 0.094(10) 0.039(5) -0.030(5) 0.011(3) -0.023(5)
C3 0.033(3) 0.081(6) 0.045(4) -0.011(4) 0.015(3) 0.001(3)
C3A 0.042(4) 0.116(11) 0.052(5) -0.030(6) 0.019(3) -0.025(5)
C4 0.025(3) 0.053(5) 0.054(4) 0.009(4) 0.013(3) 0.002(3)
C4A 0.038(4) 0.068(9) 0.056(5) -0.020(5) 0.017(3) -0.020(5)
C5 0.038(4) 0.034(5) 0.060(5) 0.006(4) 0.009(4) -0.010(3)
C5A 0.028(4) 0.034(7) 0.055(5) -0.016(6) 0.011(4) -0.006(4)
C6 0.041(4) 0.041(5) 0.037(5) -0.001(4) 0.008(3) -0.010(3)
C6A 0.026(4) 0.022(6) 0.037(5) -0.006(5) 0.004(3) -0.002(3)
C7 0.0219(18) 0.045(2) 0.028(2) 0.0086(18) 0.0041(15) 0.0109(16)
C8 0.0136(16) 0.043(2) 0.042(2) 0.0032(19) 0.0044(15) -0.0028(15)
C9 0.0224(18) 0.042(2) 0.049(2) -0.0004(19) 0.0009(17) -0.0084(17)
C10 0.0319(18) 0.0330(19) 0.066(3) -0.013(2) -0.002(2) -0.0093(15)
C11 0.0248(17) 0.0292(18) 0.037(2) -0.0023(16) -0.0039(14) -0.0007(14)
C12 0.0281(19) 0.0282(19) 0.034(2) -0.0115(16) -0.0049(16) -0.0027(15)
C13 0.030(2) 0.033(2) 0.040(2) -0.0075(17) -0.0075(16) -0.0005(17)
C14 0.031(2) 0.041(2) 0.046(3) -0.010(2) -0.0090(19) 0.0076(18)
C15 0.028(2) 0.051(3) 0.041(3) -0.022(2) -0.0041(18) 0.0046(18)
C16 0.039(2) 0.047(3) 0.031(2) -0.0139(19) 0.0006(18) -0.0022(19)
C17 0.035(2) 0.034(2) 0.032(2) -0.0098(17) -0.0054(17) 0.0005(17)
C18 0.036(2) 0.051(3) 0.054(3) 0.010(2) -0.006(2) 0.006(2)
C19 0.038(2) 0.088(4) 0.048(3) -0.025(3) -0.005(2) 0.015(3)
C20 0.050(3) 0.046(3) 0.031(2) -0.0028(19) -0.0043(19) 0.005(2)
C21 0.0188(16) 0.0291(19) 0.048(3) 0.0012(16) -0.0017(15) -0.0012(14)
C22 0.0250(18) 0.0260(19) 0.049(3) 0.0079(18) -0.0053(17) -0.0006(15)
C23 0.0213(17) 0.0253(18) 0.033(2) 0.0030(16) -0.0040(15) -0.0036(14)
C24 0.0231(17) 0.0207(17) 0.036(2) 0.0074(15) -0.0035(15) -0.0015(14)
C25 0.031(2) 0.036(2) 0.033(2) 0.0084(18) -0.0047(16) -0.0017(17)
C26 0.040(2) 0.045(2) 0.030(2) 0.0115(19) -0.0023(18) 0.0001(19)
C27 0.033(2) 0.036(2) 0.047(3) 0.013(2) 0.0075(18) -0.0012(17)
C28 0.023(2) 0.034(2) 0.044(3) 0.006(2) -0.0001(17) -0.0037(17)
C29 0.0232(17) 0.0234(18) 0.038(2) 0.0049(16) -0.0032(16) 0.0008(14)
C30 0.041(2) 0.063(3) 0.034(3) 0.001(2) -0.0105(19) -0.010(2)
C31 0.049(3) 0.062(3) 0.055(3) 0.008(3) 0.018(2) -0.010(2)
C32 0.0270(19) 0.0283(19) 0.042(2) -0.0017(17) -0.0050(16) 0.0009(15)
C33 0.027(2) 0.048(3) 0.033(2) -0.0058(19) 0.0076(16) -0.0012(18)
C34 0.032(2) 0.063(3) 0.025(2) -0.012(2) 0.0019(16) -0.005(2)
C35 0.0228(17) 0.033(2) 0.027(2) -0.0044(16) 0.0000(15) -0.0008(15)
C36 0.0206(17) 0.040(2) 0.0239(19) -0.0032(16) 0.0008(14) -0.0016(15)
C37 0.0259(19) 0.044(2) 0.035(2) -0.0125(19) 0.0040(16) -0.0031(17)
C38 0.026(2) 0.049(3) 0.046(3) -0.015(2) 0.0042(18) -0.0094(18)
C39 0.0229(19) 0.060(3) 0.043(3) -0.009(2) -0.0006(18) -0.0036(19)
C40 0.022(2) 0.049(3) 0.055(3) -0.001(2) -0.005(2) 0.0040(18)
C41 0.0251(19) 0.039(2) 0.038(2) 0.0032(18) -0.0054(16) -0.0012(16)
C42 0.034(2) 0.044(3) 0.067(3) -0.022(2) 0.010(2) -0.005(2)
C43 0.023(2) 0.074(4) 0.088(4) -0.020(3) 0.003(2) -0.006(2)
C44 0.034(2) 0.033(2) 0.086(4) 0.015(2) -0.010(2) 0.0021(18)
B1 0.0149(17) 0.028(2) 0.028(2) 0.0018(18) 0.0019(15) 0.0003(15)

loop_
_atom_type_symbol
_atom_type_description
_atom_type_scat_dispersion_real
_atom_type_scat_dispersion_imag
_atom_type_scat_source
C C 0.0033 0.0016 'International Tables Vol C Tables 4.2.6.8 and 6.1.1.4'
H H 0.0000 0.0000 'International Tables Vol C Tables 4.2.6.8 and 6.1.1.4'
B B 0.0013 0.0007 'International Tables Vol C Tables 4.2.6.8 and 6.1.1.4'
Cu Cu 0.3201 1.2651 'International Tables Vol C Tables 4.2.6.8 and 6.1.1.4'
N N 0.0061 0.0033 'International Tables Vol C Tables 4.2.6.8 and 6.1.1.4'

loop_
_geom_angle_atom_site_label_1
_geom_angle_atom_site_label_2
_geom_angle_atom_site_label_3
_geom_angle
_geom_angle_site_symmetry_1
_geom_angle_site_symmetry_3
_geom_angle_publ_flag
N1 Cu1 N3 127.12(13) . . ?
N1 Cu1 N5 123.13(13) . . ?
N1 Cu1 N7 124.26(13) . . ?
N3 Cu1 N5 90.19(11) . . ?
N7 Cu1 N3 91.31(13) . . ?
N7 Cu1 N5 90.20(12) . . ?
C7 N1 Cu1 176.8(4) . . ?
N3 N2 B1 120.5(3) . . ?
C9 N2 N3 108.6(3) . . ?
C9 N2 B1 130.6(3) . . ?
N2 N3 Cu1 115.3(2) . . ?
C11 N3 Cu1 136.2(3) . . ?
C11 N3 N2 107.4(3) . . ?
N5 N4 B1 119.2(3) . . ?
C21 N4 N5 109.4(3) . . ?
C21 N4 B1 131.5(3) . . ?
N4 N5 Cu1 116.1(2) . . ?
C23 N5 Cu1 136.7(2) . . ?
C23 N5 N4 107.2(3) . . ?
N7 N6 B1 120.8(3) . . ?
C33 N6 N7 109.0(3) . . ?
C33 N6 B1 130.0(3) . . ?
N6 N7 Cu1 115.5(2) . . ?
C35 N7 Cu1 137.2(2) . . ?
C35 N7 N6 107.2(3) . . ?
C2 C1 C6 120.8(8) . . ?
C2 C1 C7 123.5(7) . . ?
C6 C1 C7 115.5(8) . . ?
C2A C1A C6A 120.3(11) . . ?
C2A C1A C7 117.7(11) . . ?
C6A C1A C7 121.9(13) . . ?
C1 C2 H2 121.0 . . ?
C1 C2 C3 118.0(7) . . ?
C3 C2 H2 121.0 . . ?
C1A C2A H2A 119.7 . . ?
C1A C2A C3A 120.6(11) . . ?
C3A C2A H2A 119.7 . . ?
C2 C3 H3 119.4 . . ?
C2 C3 C4 121.1(7) . . ?
C4 C3 H3 119.4 . . ?
C2A C3A H3A 121.0 . . ?
C4A C3A C2A 118.1(12) . . ?
C4A C3A H3A 121.0 . . ?
C3 C4 H4 119.6 . . ?
C5 C4 C3 120.8(8) . . ?
C5 C4 H4 119.6 . . ?
C3A C4A H4A 119.4 . . ?
C3A C4A C5A 121.1(14) . . ?
C5A C4A H4A 119.4 . . ?
C4 C5 H5 120.4 . . ?
C4 C5 C6 119.2(11) . . ?
C6 C5 H5 120.4 . . ?
C4A C5A H5A 119.3 . . ?
C6A C5A C4A 121.3(16) . . ?
C6A C5A H5A 119.3 . . ?
C1 C6 C5 119.8(10) . . ?
C1 C6 H6 120.1 . . ?
C5 C6 H6 120.1 . . ?
C1A C6A H6A 120.9 . . ?
C5A C6A C1A 118.2(14) . . ?
C5A C6A H6A 120.9 . . ?
N1 C7 C1 174.6(6) . . ?
N1 C7 C1A 169.7(7) . . ?
H8A C8 H8B 109.5 . . ?
H8A C8 H8C 109.5 . . ?
H8B C8 H8C 109.5 . . ?
B1 C8 H8A 109.5 . . ?
B1 C8 H8B 109.5 . . ?
B1 C8 H8C 109.5 . . ?
N2 C9 H9 125.5 . . ?
N2 C9 C10 109.1(3) . . ?
C10 C9 H9 125.5 . . ?
C9 C10 H10 127.1 . . ?
C9 C10 C11 105.7(3) . . ?
C11 C10 H10 127.1 . . ?
N3 C11 C10 109.2(3) . . ?
N3 C11 C12 119.3(3) . . ?
C10 C11 C12 131.5(3) . . ?
C13 C12 C11 120.0(4) . . ?
C17 C12 C11 120.3(4) . . ?
C17 C12 C13 119.7(4) . . ?
C12 C13 C18 120.8(4) . . ?
C14 C13 C12 119.2(4) . . ?
C14 C13 C18 119.9(4) . . ?
C13 C14 H14 119.0 . . ?
C15 C14 C13 121.9(4) . . ?
C15 C14 H14 119.0 . . ?
C14 C15 C16 117.9(4) . . ?
C14 C15 C19 120.4(4) . . ?
C16 C15 C19 121.6(5) . . ?
C15 C16 H16 119.0 . . ?
C15 C16 C17 122.0(4) . . ?
C17 C16 H16 119.0 . . ?
C12 C17 C20 121.7(4) . . ?
C16 C17 C12 119.2(4) . . ?
C16 C17 C20 119.2(4) . . ?
C13 C18 H18A 109.5 . . ?
C13 C18 H18B 109.5 . . ?
C13 C18 H18C 109.5 . . ?
H18A C18 H18B 109.5 . . ?
H18A C18 H18C 109.5 . . ?
H18B C18 H18C 109.5 . . ?
C15 C19 H19A 109.5 . . ?
C15 C19 H19B 109.5 . . ?
C15 C19 H19C 109.5 . . ?
H19A C19 H19B 109.5 . . ?
H19A C19 H19C 109.5 . . ?
H19B C19 H19C 109.5 . . ?
C17 C20 H20A 109.5 . . ?
C17 C20 H20B 109.5 . . ?
C17 C20 H20C 109.5 . . ?
H20A C20 H20B 109.5 . . ?
H20A C20 H20C 109.5 . . ?
H20B C20 H20C 109.5 . . ?
N4 C21 H21 125.7 . . ?
N4 C21 C22 108.6(3) . . ?
C22 C21 H21 125.7 . . ?
C21 C22 H22 127.5 . . ?
C21 C22 C23 105.0(3) . . ?
C23 C22 H22 127.5 . . ?
N5 C23 C22 109.8(3) . . ?
N5 C23 C24 120.1(3) . . ?
C22 C23 C24 130.1(3) . . ?
C25 C24 C23 120.7(3) . . ?
C25 C24 C29 119.8(4) . . ?
C29 C24 C23 119.6(4) . . ?
C24 C25 C30 121.6(4) . . ?
C26 C25 C24 119.6(4) . . ?
C26 C25 C30 118.8(4) . . ?
C25 C26 H26 119.3 . . ?
C25 C26 C27 121.4(4) . . ?
C27 C26 H26 119.3 . . ?
C26 C27 C31 120.5(4) . . ?
C28 C27 C26 118.5(4) . . ?
C28 C27 C31 121.0(4) . . ?
C27 C28 H28 118.9 . . ?
C27 C28 C29 122.2(4) . . ?
C29 C28 H28 118.9 . . ?
C24 C29 C32 122.6(3) . . ?
C28 C29 C24 118.6(4) . . ?
C28 C29 C32 118.8(3) . . ?
C25 C30 H30A 109.5 . . ?
C25 C30 H30B 109.5 . . ?
C25 C30 H30C 109.5 . . ?
H30A C30 H30B 109.5 . . ?
H30A C30 H30C 109.5 . . ?
H30B C30 H30C 109.5 . . ?
C27 C31 H31A 109.5 . . ?
C27 C31 H31B 109.5 . . ?
C27 C31 H31C 109.5 . . ?
H31A C31 H31B 109.5 . . ?
H31A C31 H31C 109.5 . . ?
H31B C31 H31C 109.5 . . ?
C29 C32 H32A 109.5 . . ?
C29 C32 H32B 109.5 . . ?
C29 C32 H32C 109.5 . . ?
H32A C32 H32B 109.5 . . ?
H32A C32 H32C 109.5 . . ?
H32B C32 H32C 109.5 . . ?
N6 C33 H33 125.6 . . ?
N6 C33 C34 108.8(4) . . ?
C34 C33 H33 125.6 . . ?
C33 C34 H34 127.5 . . ?
C33 C34 C35 104.9(4) . . ?
C35 C34 H34 127.5 . . ?
N7 C35 C34 110.1(3) . . ?
N7 C35 C36 120.3(3) . . ?
C34 C35 C36 129.7(4) . . ?
C37 C36 C35 119.9(4) . . ?
C37 C36 C41 120.7(3) . . ?
C41 C36 C35 119.3(4) . . ?
C36 C37 C38 118.6(4) . . ?
C36 C37 C42 122.0(4) . . ?
C38 C37 C42 119.4(4) . . ?
C37 C38 H38 119.1 . . ?
C39 C38 C37 121.8(4) . . ?
C39 C38 H38 119.1 . . ?
C38 C39 C40 118.7(4) . . ?
C38 C39 C43 120.2(4) . . ?
C40 C39 C43 121.1(4) . . ?
C39 C40 H40 119.1 . . ?
C39 C40 C41 121.8(4) . . ?
C41 C40 H40 119.1 . . ?
C36 C41 C40 118.3(4) . . ?
C36 C41 C44 121.9(4) . . ?
C40 C41 C44 119.8(4) . . ?
C37 C42 H42A 109.5 . . ?
C37 C42 H42B 109.5 . . ?
C37 C42 H42C 109.5 . . ?
H42A C42 H42B 109.5 . . ?
H42A C42 H42C 109.5 . . ?
H42B C42 H42C 109.5 . . ?
C39 C43 H43A 109.5 . . ?
C39 C43 H43B 109.5 . . ?
C39 C43 H43C 109.5 . . ?
H43A C43 H43B 109.5 . . ?
H43A C43 H43C 109.5 . . ?
H43B C43 H43C 109.5 . . ?
C41 C44 H44A 109.5 . . ?
C41 C44 H44B 109.5 . . ?
C41 C44 H44C 109.5 . . ?
H44A C44 H44B 109.5 . . ?
H44A C44 H44C 109.5 . . ?
H44B C44 H44C 109.5 . . ?
N2 B1 N4 106.6(3) . . ?
N2 B1 C8 110.4(3) . . ?
N4 B1 C8 111.8(3) . . ?
N6 B1 N2 109.3(3) . . ?
N6 B1 N4 107.9(3) . . ?
N6 B1 C8 110.7(3) . . ?

loop_
_geom_bond_atom_site_label_1
_geom_bond_atom_site_label_2
_geom_bond_distance
_geom_bond_site_symmetry_2
_geom_bond_publ_flag
Cu1 N1 1.852(3) . ?
Cu1 N3 2.034(3) . ?
Cu1 N5 2.059(3) . ?
Cu1 N7 2.029(3) . ?
N1 C7 1.140(5) . ?
N2 N3 1.375(4) . ?
N2 C9 1.347(5) . ?
N2 B1 1.555(5) . ?
N3 C11 1.332(5) . ?
N4 N5 1.369(4) . ?
N4 C21 1.343(5) . ?
N4 B1 1.565(5) . ?
N5 C23 1.329(5) . ?
N6 N7 1.364(4) . ?
N6 C33 1.345(5) . ?
N6 B1 1.554(5) . ?
N7 C35 1.325(5) . ?
C1 C2 1.366(10) . ?
C1 C6 1.366(11) . ?
C1 C7 1.435(8) . ?
C1A C2A 1.385(15) . ?
C1A C6A 1.387(14) . ?
C1A C7 1.479(11) . ?
C2 H2 0.9500 . ?
C2 C3 1.375(8) . ?
C2A H2A 0.9500 . ?
C2A C3A 1.401(14) . ?
C3 H3 0.9500 . ?
C3 C4 1.377(11) . ?
C3A H3A 0.9500 . ?
C3A C4A 1.364(15) . ?
C4 H4 0.9500 . ?
C4 C5 1.322(13) . ?
C4A H4A 0.9500 . ?
C4A C5A 1.383(17) . ?
C5 H5 0.9500 . ?
C5 C6 1.401(11) . ?
C5A H5A 0.9500 . ?
C5A C6A 1.371(16) . ?
C6 H6 0.9500 . ?
C6A H6A 0.9500 . ?
C8 H8A 0.9800 . ?
C8 H8B 0.9800 . ?
C8 H8C 0.9800 . ?
C8 B1 1.602(5) . ?
C9 H9 0.9500 . ?
C9 C10 1.362(6) . ?
C10 H10 0.9500 . ?
C10 C11 1.402(5) . ?
C11 C12 1.482(5) . ?
C12 C13 1.400(6) . ?
C12 C17 1.396(6) . ?
C13 C14 1.396(6) . ?
C13 C18 1.510(7) . ?
C14 H14 0.9500 . ?
C14 C15 1.383(7) . ?
C15 C16 1.385(6) . ?
C15 C19 1.516(6) . ?
C16 H16 0.9500 . ?
C16 C17 1.396(6) . ?
C17 C20 1.514(6) . ?
C18 H18A 0.9800 . ?
C18 H18B 0.9800 . ?
C18 H18C 0.9800 . ?
C19 H19A 0.9800 . ?
C19 H19B 0.9800 . ?
C19 H19C 0.9800 . ?
C20 H20A 0.9800 . ?
C20 H20B 0.9800 . ?
C20 H20C 0.9800 . ?
C21 H21 0.9500 . ?
C21 C22 1.377(6) . ?
C22 H22 0.9500 . ?
C22 C23 1.405(5) . ?
C23 C24 1.484(5) . ?
C24 C25 1.393(6) . ?
C24 C29 1.415(5) . ?
C25 C26 1.389(6) . ?
C25 C30 1.508(6) . ?
C26 H26 0.9500 . ?
C26 C27 1.396(6) . ?
C27 C28 1.372(6) . ?
C27 C31 1.513(6) . ?
C28 H28 0.9500 . ?
C28 C29 1.394(6) . ?
C29 C32 1.505(6) . ?
C30 H30A 0.9800 . ?
C30 H30B 0.9800 . ?
C30 H30C 0.9800 . ?
C31 H31A 0.9800 . ?
C31 H31B 0.9800 . ?
C31 H31C 0.9800 . ?
C32 H32A 0.9800 . ?
C32 H32B 0.9800 . ?
C32 H32C 0.9800 . ?
C33 H33 0.9500 . ?
C33 C34 1.370(6) . ?
C34 H34 0.9500 . ?
C34 C35 1.398(5) . ?
C35 C36 1.497(5) . ?
C36 C37 1.393(6) . ?
C36 C41 1.402(6) . ?
C37 C38 1.404(5) . ?
C37 C42 1.508(6) . ?
C38 H38 0.9500 . ?
C38 C39 1.378(6) . ?
C39 C40 1.379(7) . ?
C39 C43 1.521(6) . ?
C40 H40 0.9500 . ?
C40 C41 1.406(6) . ?
C41 C44 1.511(6) . ?
C42 H42A 0.9800 . ?
C42 H42B 0.9800 . ?
C42 H42C 0.9800 . ?
C43 H43A 0.9800 . ?
C43 H43B 0.9800 . ?
C43 H43C 0.9800 . ?
C44 H44A 0.9800 . ?
C44 H44B 0.9800 . ?
C44 H44C 0.9800 . ?

loop_
_geom_torsion_atom_site_label_1
_geom_torsion_atom_site_label_2
_geom_torsion_atom_site_label_3
_geom_torsion_atom_site_label_4
_geom_torsion
_geom_torsion_site_symmetry_1
_geom_torsion_site_symmetry_2
_geom_torsion_site_symmetry_3
_geom_torsion_site_symmetry_4
_geom_torsion_publ_flag
Cu1 N3 C11 C10 167.4(3) . . . . ?
Cu1 N3 C11 C12 -14.0(6) . . . . ?
Cu1 N5 C23 C22 -179.0(3) . . . . ?
Cu1 N5 C23 C24 2.7(6) . . . . ?
Cu1 N7 C35 C34 -175.5(3) . . . . ?
Cu1 N7 C35 C36 4.4(6) . . . . ?
N2 N3 C11 C10 0.2(5) . . . . ?
N2 N3 C11 C12 178.8(3) . . . . ?
N2 C9 C10 C11 1.2(6) . . . . ?
N3 N2 C9 C10 -1.1(5) . . . . ?
N3 N2 B1 N4 -62.3(4) . . . . ?
N3 N2 B1 N6 54.1(4) . . . . ?
N3 N2 B1 C8 176.0(3) . . . . ?
N3 C11 C12 C13 -109.2(4) . . . . ?
N3 C11 C12 C17 68.8(5) . . . . ?
N4 N5 C23 C22 0.3(4) . . . . ?
N4 N5 C23 C24 -178.0(3) . . . . ?
N4 C21 C22 C23 0.6(4) . . . . ?
N5 N4 C21 C22 -0.5(4) . . . . ?
N5 N4 B1 N2 58.9(4) . . . . ?
N5 N4 B1 N6 -58.4(4) . . . . ?
N5 N4 B1 C8 179.6(3) . . . . ?
N5 C23 C24 C25 -117.2(4) . . . . ?
N5 C23 C24 C29 63.4(5) . . . . ?
N6 N7 C35 C34 0.6(5) . . . . ?
N6 N7 C35 C36 -179.5(3) . . . . ?
N6 C33 C34 C35 -0.1(5) . . . . ?
N7 N6 C33 C34 0.5(5) . . . . ?
N7 N6 B1 N2 -57.2(4) . . . . ?
N7 N6 B1 N4 58.3(4) . . . . ?
N7 N6 B1 C8 -179.1(3) . . . . ?
N7 C35 C36 C37 -114.6(4) . . . . ?
N7 C35 C36 C41 66.9(5) . . . . ?
C1 C2 C3 C4 0.4(13) . . . . ?
C1A C2A C3A C4A -1(2) . . . . ?
C2 C1 C6 C5 -4.3(19) . . . . ?
C2 C3 C4 C5 -0.9(16) . . . . ?
C2A C1A C6A C5A 7(3) . . . . ?
C2A C1A C7 N1 127(4) . . . . ?
C2A C3A C4A C5A 1(3) . . . . ?
C3 C4 C5 C6 -1.2(19) . . . . ?
C3A C4A C5A C6A 3(4) . . . . ?
C4 C5 C6 C1 4(2) . . . . ?
C4A C5A C6A C1A -7(3) . . . . ?
C6 C1 C2 C3 2.2(14) . . . . ?
C6A C1A C2A C3A -4(2) . . . . ?
C6A C1A C7 N1 -56(6) . . . . ?
C7 C1 C2 C3 177.5(8) . . . . ?
C7 C1 C6 C5 -179.9(11) . . . . ?
C7 C1A C2A C3A 173.7(14) . . . . ?
C7 C1A C6A C5A -169.7(18) . . . . ?
C9 N2 N3 Cu1 -169.7(3) . . . . ?
C9 N2 N3 C11 0.6(4) . . . . ?
C9 N2 B1 N4 109.5(4) . . . . ?
C9 N2 B1 N6 -134.1(4) . . . . ?
C9 N2 B1 C8 -12.2(6) . . . . ?
C9 C10 C11 N3 -0.8(5) . . . . ?
C9 C10 C11 C12 -179.2(4) . . . . ?
C10 C11 C12 C13 69.0(6) . . . . ?
C10 C11 C12 C17 -112.9(5) . . . . ?
C11 C12 C13 C14 177.1(3) . . . . ?
C11 C12 C13 C18 0.0(5) . . . . ?
C11 C12 C17 C16 -175.9(3) . . . . ?
C11 C12 C17 C20 5.0(6) . . . . ?
C12 C13 C14 C15 -1.1(6) . . . . ?
C13 C12 C17 C16 2.1(6) . . . . ?
C13 C12 C17 C20 -177.0(4) . . . . ?
C13 C14 C15 C16 1.9(6) . . . . ?
C13 C14 C15 C19 -177.2(4) . . . . ?
C14 C15 C16 C17 -0.7(6) . . . . ?
C15 C16 C17 C12 -1.3(6) . . . . ?
C15 C16 C17 C20 177.8(4) . . . . ?
C17 C12 C13 C14 -0.9(6) . . . . ?
C17 C12 C13 C18 -178.0(4) . . . . ?
C18 C13 C14 C15 176.0(4) . . . . ?
C19 C15 C16 C17 178.4(4) . . . . ?
C21 N4 N5 Cu1 179.6(2) . . . . ?
C21 N4 N5 C23 0.1(4) . . . . ?
C21 N4 B1 N2 -119.9(4) . . . . ?
C21 N4 B1 N6 122.8(4) . . . . ?
C21 N4 B1 C8 0.9(6) . . . . ?
C21 C22 C23 N5 -0.6(4) . . . . ?
C21 C22 C23 C24 177.5(4) . . . . ?
C22 C23 C24 C25 65.0(6) . . . . ?
C22 C23 C24 C29 -114.5(5) . . . . ?
C23 C24 C25 C26 -180.0(4) . . . . ?
C23 C24 C25 C30 1.2(6) . . . . ?
C23 C24 C29 C28 179.4(3) . . . . ?
C23 C24 C29 C32 -1.1(5) . . . . ?
C24 C25 C26 C27 0.8(7) . . . . ?
C25 C24 C29 C28 -0.1(5) . . . . ?
C25 C24 C29 C32 179.5(4) . . . . ?
C25 C26 C27 C28 -0.4(7) . . . . ?
C25 C26 C27 C31 -179.8(4) . . . . ?
C26 C27 C28 C29 -0.2(6) . . . . ?
C27 C28 C29 C24 0.5(6) . . . . ?
C27 C28 C29 C32 -179.1(4) . . . . ?
C29 C24 C25 C26 -0.5(6) . . . . ?
C29 C24 C25 C30 -179.3(4) . . . . ?
C30 C25 C26 C27 179.6(4) . . . . ?
C31 C27 C28 C29 179.2(4) . . . . ?
C33 N6 N7 Cu1 176.4(3) . . . . ?
C33 N6 N7 C35 -0.7(4) . . . . ?
C33 N6 B1 N2 128.4(4) . . . . ?
C33 N6 B1 N4 -116.1(4) . . . . ?
C33 N6 B1 C8 6.5(6) . . . . ?
C33 C34 C35 N7 -0.3(5) . . . . ?
C33 C34 C35 C36 179.8(4) . . . . ?
C34 C35 C36 C37 65.3(6) . . . . ?
C34 C35 C36 C41 -113.2(5) . . . . ?
C35 C36 C37 C38 -177.4(4) . . . . ?
C35 C36 C37 C42 3.6(6) . . . . ?
C35 C36 C41 C40 177.7(4) . . . . ?
C35 C36 C41 C44 -0.5(6) . . . . ?
C36 C37 C38 C39 -0.5(7) . . . . ?
C37 C36 C41 C40 -0.8(6) . . . . ?
C37 C36 C41 C44 -178.9(4) . . . . ?
C37 C38 C39 C40 -0.4(7) . . . . ?
C37 C38 C39 C43 -180.0(5) . . . . ?
C38 C39 C40 C41 0.7(8) . . . . ?
C39 C40 C41 C36 -0.1(7) . . . . ?
C39 C40 C41 C44 178.1(5) . . . . ?
C41 C36 C37 C38 1.1(6) . . . . ?
C41 C36 C37 C42 -177.9(4) . . . . ?
C42 C37 C38 C39 178.6(5) . . . . ?
C43 C39 C40 C41 -179.7(5) . . . . ?
B1 N2 N3 Cu1 3.7(4) . . . . ?
B1 N2 N3 C11 174.0(3) . . . . ?
B1 N2 C9 C10 -173.6(4) . . . . ?
B1 N4 N5 Cu1 0.6(4) . . . . ?
B1 N4 N5 C23 -178.9(3) . . . . ?
B1 N4 C21 C22 178.3(4) . . . . ?
B1 N6 N7 Cu1 0.9(4) . . . . ?
B1 N6 N7 C35 -176.1(3) . . . . ?
B1 N6 C33 C34 175.4(4) . . . . ?
